data_7015405
loop_
_publ_author_name
'Fischer, Christian'
'Kohrt, Christina'
'Drexler, Hans-Joachim'
'Baumann, Wolfgang'
'Heller, Detlef'

_publ_section_title
;
 Trinuclear rhodium hydride complexes.
;
_journal_issue 16
_journal_name_full 'Dalton transactions (Cambridge, England : 2003)'
_journal_page_first 4162
_journal_page_last 4166
_journal_paper_doi 10.1039/c0dt01564d
_journal_volume 40
_journal_year 2011
_chemical_absolute_configuration ad
_chemical_formula_sum 'C50 H107 B2 Cl4 F8 P6 Rh3'
_chemical_formula_weight 1518.27
_chemical_name_systematic
;
?
;
_space_group_IT_number 19
_symmetry_cell_setting orthorhombic
_symmetry_Int_Tables_number 19
_symmetry_space_group_name_Hall 'P 2ac 2ab'
_symmetry_space_group_name_H-M 'P 21 21 21'
_atom_sites_solution_hydrogens geom
_atom_sites_solution_primary direct
_atom_sites_solution_secondary difmap
_audit_creation_method SHELXL-97
_cell_angle_alpha 90.00
_cell_angle_beta 90.00
_cell_angle_gamma 90.00
_cell_formula_units_Z 4
_cell_length_a 11.3450(2)
_cell_length_b 20.2993(2)
_cell_length_c 28.8798(4)
_cell_measurement_reflns_used 18606
_cell_measurement_temperature 200(2)
_cell_measurement_theta_max 27.13
_cell_measurement_theta_min 1.73
_cell_volume 6650.89(16)
_computing_cell_refinement X-AREA
_computing_data_collection 'X-AREA (Stoe & Cie, 2005)'
_computing_data_reduction 'X-RED (Stoe & Cie, 2005)'
_computing_molecular_graphics 'SHELXTL (Sheldrick, 2008)'
_computing_publication_material 'SHELXTL (Sheldrick, 2008)'
_computing_structure_refinement 'SHELXL-97 (Sheldrick, 2008)'
_computing_structure_solution 'SHELXS-97 (Sheldrick, 2008)'
_diffrn_ambient_temperature 200(2)
_diffrn_detector 'image plate (34 cm diameter)'
_diffrn_detector_area_resol_mean 6.67
_diffrn_detector_type STOE
_diffrn_measured_fraction_theta_full 0.998
_diffrn_measured_fraction_theta_max 0.998
_diffrn_measurement_details ' 360 frames, detector distance = 120 mm'
_diffrn_measurement_device '2-circle goniometer'
_diffrn_measurement_device_type 'STOE IPDS 2'
_diffrn_measurement_method 'rotation method'
_diffrn_radiation_collimation '0.5 mm diameter, monocapillary'
_diffrn_radiation_monochromator 'plane graphite'
_diffrn_radiation_polarisn_norm 0
_diffrn_radiation_type 'Mo K\a'
_diffrn_radiation_wavelength 0.71073
_diffrn_reflns_av_R_equivalents 0.0590
_diffrn_reflns_av_sigmaI/netI 0.0553
_diffrn_reflns_limit_h_max 14
_diffrn_reflns_limit_h_min -14
_diffrn_reflns_limit_k_max 25
_diffrn_reflns_limit_k_min -25
_diffrn_reflns_limit_l_max 36
_diffrn_reflns_limit_l_min -36
_diffrn_reflns_number 101570
_diffrn_reflns_theta_full 26.73
_diffrn_reflns_theta_max 26.73
_diffrn_reflns_theta_min 1.41
_diffrn_source 'sealed X-ray tube, 12 x 0.4 mm long-fine focus'
_diffrn_source_current 30
_diffrn_source_power 1.50
_diffrn_source_voltage 50
_exptl_absorpt_coefficient_mu 1.095
_exptl_absorpt_correction_T_max 0.8935
_exptl_absorpt_correction_T_min 0.7510
_exptl_absorpt_correction_type numerical
_exptl_absorpt_process_details 'X-SHAPE and X-RED32 (Stoe & Cie, 2005)'
_exptl_crystal_colour yellow
_exptl_crystal_density_diffrn 1.516
_exptl_crystal_density_method 'not measured'
_exptl_crystal_description rod
_exptl_crystal_F_000 3156
_exptl_crystal_size_max 0.20
_exptl_crystal_size_mid 0.15
_exptl_crystal_size_min 0.15
_refine_diff_density_max 0.834
_refine_diff_density_min -0.661
_refine_diff_density_rms 0.078
_refine_ls_abs_structure_details 'Flack H D (1983), Acta Cryst. A39, 876-881'
_refine_ls_abs_structure_Flack -0.02(2)
_refine_ls_extinction_method none
_refine_ls_goodness_of_fit_ref 0.901
_refine_ls_hydrogen_treatment mixed
_refine_ls_matrix_type full
_refine_ls_number_parameters 674
_refine_ls_number_reflns 14110
_refine_ls_number_restraints 69
_refine_ls_restrained_S_all 0.934
_refine_ls_R_factor_all 0.0399
_refine_ls_R_factor_gt 0.0311
_refine_ls_shift/su_max 0.001
_refine_ls_shift/su_mean 0.000
_refine_ls_structure_factor_coef Fsqd
_refine_ls_weighting_details 'calc w=1/[\s^2^(Fo^2^)+(0.0360P)^2^+0.0000P] where P=(Fo^2^+2Fc^2^)/3'
_refine_ls_weighting_scheme calc
_refine_ls_wR_factor_gt 0.0669
_refine_ls_wR_factor_ref 0.0683
_reflns_number_gt 11672
_reflns_number_total 14110
_reflns_threshold_expression >2sigma(I)
_cod_data_source_file c0dt01564d.txt
_cod_data_source_block ks986_TangPHOS_Hydrid_Dichloromethane
_cod_database_code 7015405

loop_
_symmetry_equiv_pos_as_xyz
'x, y, z'
'-x+1/2, -y, z+1/2'
'-x, y+1/2, -z+1/2'
'x+1/2, -y+1/2, -z'

loop_
_atom_site_label
_atom_site_type_symbol
_atom_site_fract_x
_atom_site_fract_y
_atom_site_fract_z
_atom_site_U_iso_or_equiv
_atom_site_adp_type
_atom_site_occupancy
_atom_site_symmetry_multiplicity
_atom_site_calc_flag
_atom_site_refinement_flags
_atom_site_disorder_assembly
_atom_site_disorder_group
Rh1 Rh 0.83368(3) -0.064165(13) 0.116578(11) 0.02042(8) Uani 1 1 d D . .
Rh2 Rh 0.83836(3) 0.073516(14) 0.112727(11) 0.02177(8) Uani 1 1 d D . .
Rh3 Rh 0.81392(3) 0.009698(14) 0.197486(10) 0.02049(7) Uani 1 1 d D . .
P1 P 0.69652(11) 0.08356(5) 0.23744(4) 0.0263(2) Uani 1 1 d . . .
P2 P 0.91385(9) -0.00019(6) 0.26378(3) 0.0260(2) Uani 1 1 d . . .
P3 P 0.73191(11) -0.15728(5) 0.13889(4) 0.0250(2) Uani 1 1 d . . .
P4 P 0.95118(11) -0.13409(5) 0.07862(4) 0.0263(3) Uani 1 1 d . . .
P5 P 0.75400(11) 0.09266(6) 0.04149(4) 0.0275(3) Uani 1 1 d . . .
P6 P 0.95758(11) 0.15735(5) 0.09515(4) 0.0276(3) Uani 1 1 d . . .
H1 H1- 0.754(4) 0.0069(3) 0.1391(3) 0.032(6) Uiso 1 1 d D . .
H2 H1- 0.895(4) 0.0029(3) 0.0935(14) 0.032(6) Uiso 1 1 d D . .
H3 H1- 0.887(4) 0.066(2) 0.1668(8) 0.032(6) Uiso 1 1 d D . .
H4 H1- 0.881(4) -0.053(2) 0.1708(8) 0.032(6) Uiso 1 1 d D . .
H5 H1- 0.780(5) -0.069(3) 0.0770(14) 0.032(6) Uiso 1 1 d D . .
H6 H1- 0.797(5) 0.127(2) 0.1312(18) 0.032(6) Uiso 1 1 d D . .
H7 H1- 0.747(4) -0.031(2) 0.2201(18) 0.032(6) Uiso 1 1 d D . .
C1 C 0.7058(5) 0.1723(2) 0.22384(16) 0.0350(11) Uani 1 1 d . . .
H1A H 0.7727 0.1811 0.2038 0.042 Uiso 1 1 calc R . .
H1B H 0.6346 0.1870 0.2084 0.042 Uiso 1 1 calc R . .
C2 C 0.7206(6) 0.2074(2) 0.27027(18) 0.0490(14) Uani 1 1 d . . .
H2A H 0.7597 0.2494 0.2658 0.059 Uiso 1 1 calc R . .
H2B H 0.6441 0.2155 0.2842 0.059 Uiso 1 1 calc R . .
C3 C 0.7930(6) 0.1640(2) 0.30084(19) 0.0494(14) Uani 1 1 d . . .
H3A H 0.7887 0.1797 0.3325 0.059 Uiso 1 1 calc R . .
H3B H 0.8747 0.1655 0.2911 0.059 Uiso 1 1 calc R . .
C4 C 0.7478(5) 0.0927(2) 0.29850(16) 0.0344(11) Uani 1 1 d . . .
H4A H 0.6793 0.0888 0.3190 0.041 Uiso 1 1 calc R . .
C5 C 0.8379(5) 0.0411(2) 0.31283(15) 0.0332(10) Uani 1 1 d . . .
H5A H 0.8979 0.0629 0.3318 0.040 Uiso 1 1 calc R . .
C6 C 0.7881(5) -0.0173(2) 0.34094(17) 0.0407(12) Uani 1 1 d . . .
H6A H 0.7690 -0.0033 0.3721 0.049 Uiso 1 1 calc R . .
H6B H 0.7170 -0.0339 0.3264 0.049 Uiso 1 1 calc R . .
C7 C 0.8816(5) -0.0707(3) 0.34223(16) 0.0405(12) Uani 1 1 d . . .
H7A H 0.8498 -0.1109 0.3555 0.049 Uiso 1 1 calc R . .
H7B H 0.9485 -0.0567 0.3607 0.049 Uiso 1 1 calc R . .
C8 C 0.9190(5) -0.0822(2) 0.29176(16) 0.0356(11) Uani 1 1 d . . .
H8A H 0.8653 -0.1124 0.2766 0.043 Uiso 1 1 calc R . .
H8B H 0.9980 -0.1003 0.2904 0.043 Uiso 1 1 calc R . .
C9 C 0.5347(4) 0.0655(2) 0.24039(17) 0.0362(11) Uani 1 1 d . . .
C10 C 0.5150(4) -0.0012(3) 0.26242(17) 0.0471(12) Uani 1 1 d . . .
H10A H 0.4319 -0.0099 0.2643 0.071 Uiso 1 1 calc R . .
H10B H 0.5483 -0.0015 0.2930 0.071 Uiso 1 1 calc R . .
H10C H 0.5522 -0.0346 0.2440 0.071 Uiso 1 1 calc R . .
C11 C 0.4880(4) 0.0665(3) 0.19100(19) 0.0439(12) Uani 1 1 d . . .
H11A H 0.4048 0.0576 0.1912 0.066 Uiso 1 1 calc R . .
H11B H 0.5276 0.0334 0.1731 0.066 Uiso 1 1 calc R . .
H11C H 0.5020 0.1090 0.1775 0.066 Uiso 1 1 calc R . .
C12 C 0.4675(5) 0.1175(3) 0.2687(2) 0.0547(15) Uani 1 1 d . . .
H12A H 0.3853 0.1062 0.2697 0.082 Uiso 1 1 calc R . .
H12B H 0.4769 0.1599 0.2545 0.082 Uiso 1 1 calc R . .
H12C H 0.4983 0.1187 0.2997 0.082 Uiso 1 1 calc R . .
C13 C 1.0707(4) 0.0280(2) 0.26122(17) 0.0379(12) Uani 1 1 d . . .
C14 C 1.0761(5) 0.1009(3) 0.24766(19) 0.0469(14) Uani 1 1 d . . .
H14A H 1.1570 0.1147 0.2461 0.070 Uiso 1 1 calc R . .
H14B H 1.0352 0.1267 0.2704 0.070 Uiso 1 1 calc R . .
H14C H 1.0397 0.1069 0.2180 0.070 Uiso 1 1 calc R . .
C15 C 1.1289(5) 0.0198(3) 0.30938(17) 0.0525(15) Uani 1 1 d . . .
H15A H 1.2107 0.0316 0.3074 0.079 Uiso 1 1 calc R . .
H15B H 1.1219 -0.0252 0.3192 0.079 Uiso 1 1 calc R . .
H15C H 1.0902 0.0480 0.3313 0.079 Uiso 1 1 calc R . .
C16 C 1.1344(4) -0.0136(3) 0.22579(16) 0.0421(12) Uani 1 1 d . . .
H16A H 1.2163 -0.0016 0.2252 0.063 Uiso 1 1 calc R . .
H16B H 1.1004 -0.0063 0.1958 0.063 Uiso 1 1 calc R . .
H16C H 1.1270 -0.0593 0.2339 0.063 Uiso 1 1 calc R . .
C21 C 0.7495(5) -0.1853(2) 0.19896(17) 0.0381(11) Uani 1 1 d . . .
H21A H 0.8164 -0.1638 0.2134 0.046 Uiso 1 1 calc R . .
H21B H 0.6793 -0.1754 0.2169 0.046 Uiso 1 1 calc R . .
C22 C 0.7693(6) -0.2597(2) 0.19654(19) 0.0502(14) Uani 1 1 d . . .
H22A H 0.8090 -0.2751 0.2242 0.060 Uiso 1 1 calc R . .
H22B H 0.6945 -0.2826 0.1938 0.060 Uiso 1 1 calc R . .
C23 C 0.8439(5) -0.2722(2) 0.15469(16) 0.0398(12) Uani 1 1 d . . .
H23A H 0.8434 -0.3189 0.1475 0.048 Uiso 1 1 calc R . .
H23B H 0.9246 -0.2593 0.1611 0.048 Uiso 1 1 calc R . .
C24 C 0.7976(4) -0.23317(18) 0.11304(16) 0.0298(10) Uani 1 1 d . . .
H24A H 0.7338 -0.2587 0.0988 0.036 Uiso 1 1 calc R . .
C25 C 0.8899(4) -0.2191(2) 0.07577(16) 0.0313(10) Uani 1 1 d . . .
H25A H 0.9551 -0.2502 0.0800 0.038 Uiso 1 1 calc R . .
C26 C 0.8484(5) -0.2238(2) 0.02564(17) 0.0434(13) Uani 1 1 d . . .
H26A H 0.8397 -0.2697 0.0169 0.052 Uiso 1 1 calc R . .
H26B H 0.7725 -0.2024 0.0223 0.052 Uiso 1 1 calc R . .
C27 C 0.9375(5) -0.1910(3) -0.00534(18) 0.0468(14) Uani 1 1 d . . .
H27A H 0.9067 -0.1865 -0.0365 0.056 Uiso 1 1 calc R . .
H27B H 1.0096 -0.2166 -0.0066 0.056 Uiso 1 1 calc R . .
C28 C 0.9612(5) -0.1231(2) 0.01583(16) 0.0397(12) Uani 1 1 d . . .
H28A H 0.9030 -0.0915 0.0052 0.048 Uiso 1 1 calc R . .
H28B H 1.0389 -0.1075 0.0072 0.048 Uiso 1 1 calc R . .
C29 C 0.5706(4) -0.1606(2) 0.12603(17) 0.0346(11) Uani 1 1 d . . .
C30 C 0.5525(5) -0.1542(3) 0.0741(2) 0.0452(14) Uani 1 1 d . . .
H30A H 0.4697 -0.1556 0.0673 0.068 Uiso 1 1 calc R . .
H30B H 0.5915 -0.1899 0.0586 0.068 Uiso 1 1 calc R . .
H30C H 0.5847 -0.1131 0.0637 0.068 Uiso 1 1 calc R . .
C31 C 0.5120(5) -0.1044(2) 0.1509(2) 0.0492(15) Uani 1 1 d . . .
H31A H 0.4287 -0.1055 0.1451 0.074 Uiso 1 1 calc R . .
H31B H 0.5439 -0.0634 0.1400 0.074 Uiso 1 1 calc R . .
H31C H 0.5261 -0.1083 0.1836 0.074 Uiso 1 1 calc R . .
C32 C 0.5148(5) -0.2258(3) 0.1424(2) 0.0528(15) Uani 1 1 d . . .
H32A H 0.4318 -0.2253 0.1358 0.079 Uiso 1 1 calc R . .
H32B H 0.5267 -0.2308 0.1751 0.079 Uiso 1 1 calc R . .
H32C H 0.5510 -0.2620 0.1264 0.079 Uiso 1 1 calc R . .
C33 C 1.1068(5) -0.1395(2) 0.10018(18) 0.0370(12) Uani 1 1 d . . .
C34 C 1.1085(5) -0.1640(3) 0.1499(2) 0.0514(15) Uani 1 1 d . . .
H34A H 1.1885 -0.1670 0.1605 0.077 Uiso 1 1 calc R . .
H34B H 1.0722 -0.2067 0.1514 0.077 Uiso 1 1 calc R . .
H34C H 1.0657 -0.1338 0.1692 0.077 Uiso 1 1 calc R . .
C35 C 1.1816(6) -0.1863(3) 0.0693(2) 0.0627(18) Uani 1 1 d . . .
H35A H 1.2609 -0.1879 0.0808 0.094 Uiso 1 1 calc R . .
H35B H 1.1820 -0.1702 0.0381 0.094 Uiso 1 1 calc R . .
H35C H 1.1481 -0.2297 0.0700 0.094 Uiso 1 1 calc R . .
C36 C 1.1597(5) -0.0705(2) 0.09796(19) 0.0464(12) Uani 1 1 d . . .
H36A H 1.2401 -0.0719 0.1083 0.070 Uiso 1 1 calc R . .
H36B H 1.1154 -0.0414 0.1176 0.070 Uiso 1 1 calc R . .
H36C H 1.1569 -0.0547 0.0666 0.070 Uiso 1 1 calc R . .
C41 C 0.7967(5) 0.0421(2) -0.00814(16) 0.0416(13) Uani 1 1 d . . .
H41A H 0.8692 0.0185 -0.0016 0.050 Uiso 1 1 calc R . .
H41B H 0.7355 0.0102 -0.0151 0.050 Uiso 1 1 calc R . .
C42 C 0.8142(6) 0.0891(3) -0.04923(16) 0.0483(13) Uani 1 1 d . . .
H42A H 0.8651 0.0691 -0.0723 0.058 Uiso 1 1 calc R . .
H42B H 0.7390 0.0991 -0.0636 0.058 Uiso 1 1 calc R . .
C43 C 0.8699(5) 0.1510(3) -0.03040(17) 0.0456(13) Uani 1 1 d . . .
H43A H 0.8615 0.1864 -0.0527 0.055 Uiso 1 1 calc R . .
H43B H 0.9533 0.1436 -0.0252 0.055 Uiso 1 1 calc R . .
C44 C 0.8097(5) 0.17071(19) 0.01571(14) 0.0313(10) Uani 1 1 d . . .
H44A H 0.7419 0.1988 0.0085 0.038 Uiso 1 1 calc R . .
C45 C 0.8926(4) 0.2092(2) 0.04897(17) 0.0338(11) Uani 1 1 d . . .
H45A H 0.9573 0.2275 0.0305 0.041 Uiso 1 1 calc R . .
C46 C 0.8362(5) 0.2653(2) 0.07560(18) 0.0436(12) Uani 1 1 d . . .
H46A H 0.7636 0.2507 0.0901 0.052 Uiso 1 1 calc R . .
H46B H 0.8184 0.3017 0.0550 0.052 Uiso 1 1 calc R . .
C47 C 0.9250(5) 0.2866(2) 0.1123(2) 0.0489(14) Uani 1 1 d . . .
H47A H 0.8883 0.3169 0.1339 0.059 Uiso 1 1 calc R . .
H47B H 0.9912 0.3086 0.0978 0.059 Uiso 1 1 calc R . .
C48 C 0.9670(5) 0.2251(2) 0.13776(18) 0.0404(12) Uani 1 1 d . . .
H48A H 0.9171 0.2161 0.1643 0.048 Uiso 1 1 calc R . .
H48B H 1.0475 0.2307 0.1484 0.048 Uiso 1 1 calc R . .
C49 C 0.5898(5) 0.0997(2) 0.04081(19) 0.0407(12) Uani 1 1 d . . .
C50 C 0.5518(6) 0.1563(3) 0.0720(2) 0.0539(16) Uani 1 1 d . . .
H50A H 0.4674 0.1599 0.0717 0.081 Uiso 1 1 calc R . .
H50B H 0.5859 0.1966 0.0610 0.081 Uiso 1 1 calc R . .
H50C H 0.5782 0.1481 0.1031 0.081 Uiso 1 1 calc R . .
C51 C 0.5408(5) 0.1117(3) -0.0083(2) 0.0550(16) Uani 1 1 d . . .
H51A H 0.4565 0.1146 -0.0071 0.082 Uiso 1 1 calc R . .
H51B H 0.5631 0.0758 -0.0281 0.082 Uiso 1 1 calc R . .
H51C H 0.5725 0.1520 -0.0204 0.082 Uiso 1 1 calc R . .
C52 C 0.5395(5) 0.0347(3) 0.0579(2) 0.0555(16) Uani 1 1 d . . .
H52A H 0.4550 0.0369 0.0577 0.083 Uiso 1 1 calc R . .
H52B H 0.5668 0.0264 0.0888 0.083 Uiso 1 1 calc R . .
H52C H 0.5651 -0.0003 0.0379 0.083 Uiso 1 1 calc R . .
C53 C 1.1136(5) 0.1370(2) 0.08043(18) 0.0369(12) Uani 1 1 d . . .
C54 C 1.1180(5) 0.0866(3) 0.04161(19) 0.0503(15) Uani 1 1 d . . .
H54A H 1.1987 0.0771 0.0342 0.076 Uiso 1 1 calc R . .
H54B H 1.0790 0.1040 0.0148 0.076 Uiso 1 1 calc R . .
H54C H 1.0792 0.0470 0.0513 0.076 Uiso 1 1 calc R . .
C55 C 1.1704(5) 0.1088(2) 0.12357(19) 0.0479(13) Uani 1 1 d . . .
H55A H 1.2505 0.0969 0.1169 0.072 Uiso 1 1 calc R . .
H55B H 1.1276 0.0704 0.1333 0.072 Uiso 1 1 calc R . .
H55C H 1.1690 0.1412 0.1478 0.072 Uiso 1 1 calc R . .
C56 C 1.1777(6) 0.1994(3) 0.0653(2) 0.0626(18) Uani 1 1 d . . .
H56A H 1.2571 0.1887 0.0566 0.094 Uiso 1 1 calc R . .
H56B H 1.1788 0.2304 0.0904 0.094 Uiso 1 1 calc R . .
H56C H 1.1375 0.2185 0.0393 0.094 Uiso 1 1 calc R . .
B1 B 0.8926(4) 0.11209(19) 0.43279(15) 0.074(3) Uani 1 1 d D . .
F1 F 0.9547(4) 0.1384(2) 0.39664(14) 0.0627(17) Uiso 0.733(9) 1 d PD A 1
F2 F 0.9245(6) 0.0481(2) 0.4390(3) 0.108(3) Uiso 0.733(9) 1 d PD A 1
F3 F 0.9090(8) 0.1493(3) 0.47112(18) 0.149(4) Uiso 0.733(9) 1 d PD A 1
F4 F 0.7746(4) 0.1144(3) 0.4204(2) 0.094(2) Uiso 0.733(9) 1 d PD A 1
F1' F 0.8752(16) 0.1486(6) 0.3943(3) 0.197(14) Uiso 0.267(9) 1 d PD A 2
F2' F 0.9301(9) 0.0498(3) 0.4221(4) 0.044(4) Uiso 0.267(9) 1 d PD A 2
F3' F 0.9793(10) 0.1420(5) 0.4596(4) 0.082(6) Uiso 0.267(9) 1 d PD A 2
F4' F 0.7935(10) 0.1091(7) 0.4594(5) 0.124(8) Uiso 0.267(9) 1 d PD A 2
B2 B 0.6552(4) 0.7754(2) 0.32149(14) 0.0566(18) Uani 1 1 d D . .
F5 F 0.7488(6) 0.7371(5) 0.3093(3) 0.096(5) Uiso 0.450(9) 1 d PD B 3
F6 F 0.5802(6) 0.7787(5) 0.2840(2) 0.091(4) Uiso 0.450(9) 1 d PD B 3
F7 F 0.6841(10) 0.8354(3) 0.3367(4) 0.170(7) Uiso 0.450(9) 1 d PD B 3
F8 F 0.5921(7) 0.7417(4) 0.3552(3) 0.098(4) Uiso 0.450(9) 1 d PD B 3
F5' F 0.7683(5) 0.7563(4) 0.3110(3) 0.083(3) Uiso 0.550(9) 1 d PD B 4
F6' F 0.5738(7) 0.7338(4) 0.3057(3) 0.154(5) Uiso 0.550(9) 1 d PD B 4
F7' F 0.6416(6) 0.8367(2) 0.3012(2) 0.070(2) Uiso 0.550(9) 1 d PD B 4
F8' F 0.6487(7) 0.7856(4) 0.36811(15) 0.111(4) Uiso 0.550(9) 1 d PD B 4
C90 C 1.2918(7) -0.0715(4) -0.0715(3) 0.085(2) Uani 1 1 d . . .
H90A H 1.3450 -0.1087 -0.0691 0.102 Uiso 1 1 calc R . .
H90B H 1.3254 -0.0407 -0.0935 0.102 Uiso 1 1 calc R . .
Cl1 Cl 1.1567(2) -0.09904(9) -0.09279(8) 0.0965(7) Uani 1 1 d . . .
Cl2 Cl 1.2827(3) -0.0351(2) -0.02021(10) 0.200(2) Uani 1 1 d . . .
C91 C 0.5960(8) 0.3628(4) 0.1517(3) 0.092(3) Uani 1 1 d . . .
H91A H 0.5776 0.3192 0.1400 0.110 Uiso 1 1 calc R . .
H91B H 0.5235 0.3820 0.1633 0.110 Uiso 1 1 calc R . .
Cl4 Cl 0.6954(2) 0.35557(11) 0.19701(9) 0.1062(7) Uani 1 1 d . . .
Cl3 Cl 0.6472(3) 0.41031(12) 0.10685(11) 0.1207(9) Uani 1 1 d . . .

loop_
_atom_site_aniso_label
_atom_site_aniso_U_11
_atom_site_aniso_U_22
_atom_site_aniso_U_33
_atom_site_aniso_U_23
_atom_site_aniso_U_13
_atom_site_aniso_U_12
Rh1 0.02139(19) 0.01704(13) 0.02283(16) -0.00080(12) 0.00030(15) 0.00088(13)
Rh2 0.0239(2) 0.01812(13) 0.02328(16) 0.00289(12) -0.00145(15) -0.00121(13)
Rh3 0.02216(15) 0.01883(14) 0.02047(13) -0.00046(12) 0.00046(12) -0.00030(13)
P1 0.0288(6) 0.0224(5) 0.0277(5) -0.0024(4) 0.0044(5) 0.0012(4)
P2 0.0307(5) 0.0259(5) 0.0215(5) 0.0002(5) -0.0029(4) -0.0018(5)
P3 0.0299(7) 0.0182(5) 0.0270(6) -0.0007(4) 0.0012(5) -0.0018(5)
P4 0.0282(7) 0.0223(5) 0.0283(6) -0.0033(4) 0.0043(5) 0.0046(5)
P5 0.0335(7) 0.0225(5) 0.0267(6) 0.0046(5) -0.0063(5) 0.0003(5)
P6 0.0316(7) 0.0235(5) 0.0278(6) 0.0049(5) -0.0005(5) -0.0068(5)
C1 0.045(3) 0.027(2) 0.033(2) -0.0026(18) 0.008(2) 0.002(2)
C2 0.069(4) 0.029(2) 0.049(3) -0.006(2) 0.005(3) -0.004(2)
C3 0.072(4) 0.026(2) 0.051(3) -0.009(2) -0.003(3) -0.005(2)
C4 0.045(3) 0.028(2) 0.030(2) -0.0045(19) 0.002(2) -0.003(2)
C5 0.039(3) 0.029(2) 0.031(2) -0.0062(17) 0.003(2) 0.000(2)
C6 0.045(3) 0.041(3) 0.036(3) 0.003(2) 0.008(2) 0.002(2)
C7 0.051(3) 0.039(3) 0.031(2) 0.009(2) -0.006(2) -0.002(2)
C8 0.043(3) 0.028(2) 0.036(3) 0.0032(19) -0.005(2) 0.005(2)
C9 0.033(3) 0.035(2) 0.041(3) -0.002(2) 0.008(2) 0.003(2)
C10 0.037(3) 0.048(3) 0.057(3) 0.007(3) 0.012(2) -0.004(3)
C11 0.030(3) 0.045(3) 0.057(3) -0.006(3) 0.002(2) 0.004(2)
C12 0.048(4) 0.054(3) 0.062(4) -0.002(3) 0.020(3) 0.013(3)
C13 0.033(3) 0.049(3) 0.032(3) -0.002(2) -0.005(2) -0.004(2)
C14 0.043(3) 0.053(3) 0.045(3) -0.005(2) -0.004(3) -0.027(3)
C15 0.042(3) 0.081(4) 0.034(3) -0.004(3) -0.013(2) -0.007(3)
C16 0.027(2) 0.059(3) 0.040(3) -0.002(2) -0.0059(19) -0.002(2)
C21 0.058(3) 0.024(2) 0.032(3) 0.003(2) 0.010(3) -0.001(2)
C22 0.075(4) 0.034(3) 0.042(3) 0.011(2) 0.007(3) 0.005(3)
C23 0.049(3) 0.023(2) 0.048(3) 0.0067(19) 0.001(3) 0.013(2)
C24 0.036(3) 0.0190(18) 0.034(2) -0.0031(18) -0.002(2) -0.0023(17)
C25 0.038(3) 0.025(2) 0.030(2) -0.0051(18) 0.004(2) 0.0072(19)
C26 0.054(4) 0.038(2) 0.039(3) -0.013(2) 0.003(3) 0.003(3)
C27 0.059(4) 0.049(3) 0.032(3) -0.012(2) 0.001(3) 0.010(3)
C28 0.048(3) 0.034(3) 0.036(3) -0.002(2) 0.010(2) 0.007(2)
C29 0.032(3) 0.028(2) 0.043(3) 0.004(2) 0.005(2) -0.005(2)
C30 0.040(4) 0.046(3) 0.049(3) 0.004(3) -0.016(3) -0.011(3)
C31 0.029(3) 0.039(3) 0.079(4) -0.006(3) 0.005(3) 0.002(2)
C32 0.044(4) 0.039(3) 0.075(4) 0.012(3) 0.004(3) -0.019(3)
C33 0.033(3) 0.033(3) 0.045(3) -0.004(2) 0.002(2) 0.010(2)
C34 0.045(3) 0.040(3) 0.070(4) 0.010(3) -0.014(3) 0.007(2)
C35 0.042(4) 0.053(3) 0.094(5) -0.026(3) 0.013(4) 0.011(3)
C36 0.027(3) 0.046(3) 0.066(3) -0.003(3) 0.003(3) 0.000(2)
C41 0.056(4) 0.034(2) 0.035(3) 0.000(2) -0.011(2) -0.002(2)
C42 0.061(4) 0.057(3) 0.027(2) -0.003(2) -0.002(3) 0.002(3)
C43 0.056(4) 0.048(3) 0.033(3) 0.014(2) 0.001(2) -0.001(3)
C44 0.042(3) 0.024(2) 0.028(2) 0.0047(16) 0.001(2) 0.005(2)
C45 0.036(3) 0.029(2) 0.037(3) 0.007(2) 0.001(2) -0.001(2)
C46 0.049(3) 0.028(2) 0.054(3) 0.002(2) 0.005(3) 0.005(2)
C47 0.054(4) 0.037(3) 0.055(3) -0.015(3) 0.007(3) -0.012(2)
C48 0.046(3) 0.037(3) 0.038(3) -0.004(2) 0.001(2) -0.019(2)
C49 0.037(3) 0.036(3) 0.049(3) 0.007(2) -0.010(2) 0.000(2)
C50 0.033(4) 0.054(3) 0.074(4) 0.004(3) -0.001(3) 0.004(3)
C51 0.045(4) 0.054(3) 0.067(4) 0.015(3) -0.027(3) -0.007(3)
C52 0.037(3) 0.059(3) 0.071(4) 0.022(3) -0.016(3) -0.015(3)
C53 0.032(3) 0.042(3) 0.037(3) 0.013(2) 0.003(2) -0.001(2)
C54 0.047(3) 0.058(3) 0.046(3) 0.014(3) 0.018(3) 0.015(3)
C55 0.036(3) 0.045(3) 0.063(3) 0.016(2) -0.011(3) -0.002(3)
C56 0.035(4) 0.059(3) 0.093(5) 0.031(3) 0.010(4) -0.008(3)
B1 0.121(8) 0.064(5) 0.036(4) -0.004(3) -0.014(4) 0.000(5)
B2 0.059(5) 0.070(4) 0.041(3) -0.013(3) 0.003(3) 0.002(4)
C90 0.097(6) 0.082(5) 0.075(4) -0.019(4) 0.025(4) -0.005(5)
Cl1 0.1062(19) 0.0707(11) 0.1127(16) -0.0185(11) 0.0200(15) -0.0004(12)
Cl2 0.191(3) 0.298(5) 0.110(2) -0.119(3) 0.082(2) -0.124(3)
C91 0.086(6) 0.062(5) 0.128(7) -0.021(5) 0.019(5) -0.013(4)
Cl4 0.1088(18) 0.0845(13) 0.1252(18) 0.0217(13) 0.0127(16) 0.0053(13)
Cl3 0.114(2) 0.0974(15) 0.151(2) 0.0281(16) -0.0244(19) -0.0166(15)

loop_
_atom_type_symbol
_atom_type_description
_atom_type_scat_dispersion_real
_atom_type_scat_dispersion_imag
_atom_type_scat_source
C C 0.0033 0.0016 'International Tables Vol C Tables 4.2.6.8 and 6.1.1.4'
H H 0.0000 0.0000 'International Tables Vol C Tables 4.2.6.8 and 6.1.1.4'
B B 0.0013 0.0007 'International Tables Vol C Tables 4.2.6.8 and 6.1.1.4'
F F 0.0171 0.0103 'International Tables Vol C Tables 4.2.6.8 and 6.1.1.4'
Cl Cl 0.1484 0.1585 'International Tables Vol C Tables 4.2.6.8 and 6.1.1.4'
P P 0.1023 0.0942 'International Tables Vol C Tables 4.2.6.8 and 6.1.1.4'
Rh Rh -1.1178 0.9187 'International Tables Vol C Tables 4.2.6.8 and 6.1.1.4'
H H1- 0.0002 0.0003 'International Tables Vol C Tables 4.2.6.8 and 6.1.1.4'

loop_
_geom_angle_atom_site_label_1
_geom_angle_atom_site_label_2
_geom_angle_atom_site_label_3
_geom_angle
_geom_angle_site_symmetry_1
_geom_angle_site_symmetry_3
_geom_angle_publ_flag
H5 Rh1 H2 84(3) . . ?
H5 Rh1 H4 170(3) . . ?
H2 Rh1 H4 97(3) . . ?
H5 Rh1 H1 98(3) . . ?
H2 Rh1 H1 72.9(12) . . ?
H4 Rh1 H1 73.5(12) . . ?
H5 Rh1 P4 79(2) . . ?
H2 Rh1 P4 94.1(9) . . ?
H4 Rh1 P4 110.9(9) . . ?
H1 Rh1 P4 166.9(7) . . ?
H5 Rh1 P3 87(2) . . ?
H2 Rh1 P3 171.7(17) . . ?
H4 Rh1 P3 90.7(19) . . ?
H1 Rh1 P3 107.5(10) . . ?
P4 Rh1 P3 85.13(4) . . ?
H5 Rh1 Rh3 138(2) . . ?
H2 Rh1 Rh3 85.9(12) . . ?
H4 Rh1 Rh3 33.4(9) . . ?
H1 Rh1 Rh3 40.1(9) . . ?
P4 Rh1 Rh3 143.27(4) . . ?
P3 Rh1 Rh3 99.58(3) . . ?
H5 Rh1 Rh2 93(2) . . ?
H2 Rh1 Rh2 33.0(9) . . ?
H4 Rh1 Rh2 83.9(15) . . ?
H1 Rh1 Rh2 39.9(9) . . ?
P4 Rh1 Rh2 127.14(3) . . ?
P3 Rh1 Rh2 147.06(3) . . ?
Rh3 Rh1 Rh2 59.807(11) . . ?
H6 Rh2 H3 79(3) . . ?
H6 Rh2 H2 175(3) . . ?
H3 Rh2 H2 96(3) . . ?
H6 Rh2 H1 105(3) . . ?
H3 Rh2 H1 73.3(13) . . ?
H2 Rh2 H1 72.8(12) . . ?
H6 Rh2 P6 71(3) . . ?
H3 Rh2 P6 94.9(9) . . ?
H2 Rh2 P6 110.2(10) . . ?
H1 Rh2 P6 168.1(9) . . ?
H6 Rh2 P5 94(2) . . ?
H3 Rh2 P5 173(2) . . ?
H2 Rh2 P5 90.6(16) . . ?
H1 Rh2 P5 106.2(11) . . ?
P6 Rh2 P5 85.41(4) . . ?
H6 Rh2 Rh3 90(2) . . ?
H3 Rh2 Rh3 33.2(9) . . ?
H2 Rh2 Rh3 86.0(12) . . ?
H1 Rh2 Rh3 40.2(9) . . ?
P6 Rh2 Rh3 127.96(3) . . ?
P5 Rh2 Rh3 145.40(3) . . ?
H6 Rh2 Rh1 144(2) . . ?
H3 Rh2 Rh1 82.6(16) . . ?
H2 Rh2 Rh1 33.0(9) . . ?
H1 Rh2 Rh1 39.9(9) . . ?
P6 Rh2 Rh1 141.46(4) . . ?
P5 Rh2 Rh1 101.32(3) . . ?
Rh3 Rh2 Rh1 59.879(11) . . ?
H7 Rh3 H3 174(3) . . ?
H7 Rh3 H4 91(3) . . ?
H3 Rh3 H4 93(2) . . ?
H7 Rh3 H1 103(3) . . ?
H3 Rh3 H1 73.5(13) . . ?
H4 Rh3 H1 73.6(12) . . ?
H7 Rh3 P2 79(2) . . ?
H3 Rh3 P2 105.3(9) . . ?
H4 Rh3 P2 95.6(9) . . ?
H1 Rh3 P2 168.9(11) . . ?
H7 Rh3 P1 80(2) . . ?
H3 Rh3 P1 96(2) . . ?
H4 Rh3 P1 170(2) . . ?
H1 Rh3 P1 105.5(11) . . ?
P2 Rh3 P1 85.58(4) . . ?
H7 Rh3 Rh2 143(2) . . ?
H3 Rh3 Rh2 33.3(9) . . ?
H4 Rh3 Rh2 84.4(15) . . ?
H1 Rh3 Rh2 40.3(9) . . ?
P2 Rh3 Rh2 138.15(3) . . ?
P1 Rh3 Rh2 101.21(3) . . ?
H7 Rh3 Rh1 97(2) . . ?
H3 Rh3 Rh1 83.1(16) . . ?
H4 Rh3 Rh1 33.5(9) . . ?
H1 Rh3 Rh1 40.2(9) . . ?
P2 Rh3 Rh1 129.03(3) . . ?
P1 Rh3 Rh1 144.45(3) . . ?
Rh2 Rh3 Rh1 60.314(10) . . ?
C1 P1 C4 95.0(2) . . ?
C1 P1 C9 104.9(2) . . ?
C4 P1 C9 106.4(2) . . ?
C1 P1 Rh3 119.54(16) . . ?
C4 P1 Rh3 110.84(16) . . ?
C9 P1 Rh3 117.36(16) . . ?
C8 P2 C5 95.0(2) . . ?
C8 P2 C13 105.2(2) . . ?
C5 P2 C13 109.5(2) . . ?
C8 P2 Rh3 118.09(16) . . ?
C5 P2 Rh3 112.18(16) . . ?
C13 P2 Rh3 114.92(16) . . ?
C21 P3 C24 94.5(2) . . ?
C21 P3 C29 106.4(2) . . ?
C24 P3 C29 106.3(2) . . ?
C21 P3 Rh1 117.62(17) . . ?
C24 P3 Rh1 111.39(15) . . ?
C29 P3 Rh1 117.68(15) . . ?
C28 P4 C25 95.3(2) . . ?
C28 P4 C33 106.1(2) . . ?
C25 P4 C33 108.2(2) . . ?
C28 P4 Rh1 116.46(17) . . ?
C25 P4 Rh1 112.80(16) . . ?
C33 P4 Rh1 115.84(16) . . ?
C41 P5 C44 94.3(2) . . ?
C41 P5 C49 107.4(3) . . ?
C44 P5 C49 105.6(2) . . ?
C41 P5 Rh2 119.70(17) . . ?
C44 P5 Rh2 111.10(15) . . ?
C49 P5 Rh2 115.90(19) . . ?
C48 P6 C45 94.6(2) . . ?
C48 P6 C53 105.1(2) . . ?
C45 P6 C53 109.8(2) . . ?
C48 P6 Rh2 116.81(17) . . ?
C45 P6 Rh2 110.85(16) . . ?
C53 P6 Rh2 117.22(16) . . ?
Rh3 H1 Rh1 99.7(18) . . ?
Rh3 H1 Rh2 99.6(18) . . ?
Rh1 H1 Rh2 100.2(18) . . ?
Rh2 H2 Rh1 113.9(17) . . ?
Rh3 H3 Rh2 113.5(17) . . ?
Rh3 H4 Rh1 113.1(17) . . ?
C2 C1 P1 106.0(3) . . ?
C2 C1 H1A 110.5 . . ?
P1 C1 H1A 110.5 . . ?
C2 C1 H1B 110.5 . . ?
P1 C1 H1B 110.5 . . ?
H1A C1 H1B 108.7 . . ?
C3 C2 C1 107.6(4) . . ?
C3 C2 H2A 110.2 . . ?
C1 C2 H2A 110.2 . . ?
C3 C2 H2B 110.2 . . ?
C1 C2 H2B 110.2 . . ?
H2A C2 H2B 108.5 . . ?
C2 C3 C4 110.3(4) . . ?
C2 C3 H3A 109.6 . . ?
C4 C3 H3A 109.6 . . ?
C2 C3 H3B 109.6 . . ?
C4 C3 H3B 109.6 . . ?
H3A C3 H3B 108.1 . . ?
C5 C4 C3 114.4(4) . . ?
C5 C4 P1 113.5(3) . . ?
C3 C4 P1 103.8(3) . . ?
C5 C4 H4A 108.3 . . ?
C3 C4 H4A 108.3 . . ?
P1 C4 H4A 108.3 . . ?
C4 C5 C6 115.2(4) . . ?
C4 C5 P2 114.5(3) . . ?
C6 C5 P2 102.9(3) . . ?
C4 C5 H5A 107.9 . . ?
C6 C5 H5A 107.9 . . ?
P2 C5 H5A 107.9 . . ?
C7 C6 C5 107.8(4) . . ?
C7 C6 H6A 110.1 . . ?
C5 C6 H6A 110.1 . . ?
C7 C6 H6B 110.1 . . ?
C5 C6 H6B 110.1 . . ?
H6A C6 H6B 108.5 . . ?
C6 C7 C8 106.1(4) . . ?
C6 C7 H7A 110.5 . . ?
C8 C7 H7A 110.5 . . ?
C6 C7 H7B 110.5 . . ?
C8 C7 H7B 110.5 . . ?
H7A C7 H7B 108.7 . . ?
C7 C8 P2 105.7(3) . . ?
C7 C8 H8A 110.6 . . ?
P2 C8 H8A 110.6 . . ?
C7 C8 H8B 110.6 . . ?
P2 C8 H8B 110.6 . . ?
H8A C8 H8B 108.7 . . ?
C10 C9 C11 110.8(4) . . ?
C10 C9 C12 108.5(4) . . ?
C11 C9 C12 108.5(4) . . ?
C10 C9 P1 109.8(3) . . ?
C11 C9 P1 107.2(3) . . ?
C12 C9 P1 112.0(4) . . ?
C9 C10 H10A 109.5 . . ?
C9 C10 H10B 109.5 . . ?
H10A C10 H10B 109.5 . . ?
C9 C10 H10C 109.5 . . ?
H10A C10 H10C 109.5 . . ?
H10B C10 H10C 109.5 . . ?
C9 C11 H11A 109.5 . . ?
C9 C11 H11B 109.5 . . ?
H11A C11 H11B 109.5 . . ?
C9 C11 H11C 109.5 . . ?
H11A C11 H11C 109.5 . . ?
H11B C11 H11C 109.5 . . ?
C9 C12 H12A 109.5 . . ?
C9 C12 H12B 109.5 . . ?
H12A C12 H12B 109.5 . . ?
C9 C12 H12C 109.5 . . ?
H12A C12 H12C 109.5 . . ?
H12B C12 H12C 109.5 . . ?
C16 C13 C14 110.3(4) . . ?
C16 C13 C15 110.1(4) . . ?
C14 C13 C15 108.4(4) . . ?
C16 C13 P2 108.1(3) . . ?
C14 C13 P2 110.1(4) . . ?
C15 C13 P2 109.7(3) . . ?
C13 C14 H14A 109.5 . . ?
C13 C14 H14B 109.5 . . ?
H14A C14 H14B 109.5 . . ?
C13 C14 H14C 109.5 . . ?
H14A C14 H14C 109.5 . . ?
H14B C14 H14C 109.5 . . ?
C13 C15 H15A 109.5 . . ?
C13 C15 H15B 109.5 . . ?
H15A C15 H15B 109.5 . . ?
C13 C15 H15C 109.5 . . ?
H15A C15 H15C 109.5 . . ?
H15B C15 H15C 109.5 . . ?
C13 C16 H16A 109.5 . . ?
C13 C16 H16B 109.5 . . ?
H16A C16 H16B 109.5 . . ?
C13 C16 H16C 109.5 . . ?
H16A C16 H16C 109.5 . . ?
H16B C16 H16C 109.5 . . ?
C22 C21 P3 106.2(3) . . ?
C22 C21 H21A 110.5 . . ?
P3 C21 H21A 110.5 . . ?
C22 C21 H21B 110.5 . . ?
P3 C21 H21B 110.5 . . ?
H21A C21 H21B 108.7 . . ?
C23 C22 C21 106.7(4) . . ?
C23 C22 H22A 110.4 . . ?
C21 C22 H22A 110.4 . . ?
C23 C22 H22B 110.4 . . ?
C21 C22 H22B 110.4 . . ?
H22A C22 H22B 108.6 . . ?
C22 C23 C24 110.6(4) . . ?
C22 C23 H23A 109.5 . . ?
C24 C23 H23A 109.5 . . ?
C22 C23 H23B 109.5 . . ?
C24 C23 H23B 109.5 . . ?
H23A C23 H23B 108.1 . . ?
C25 C24 C23 114.5(4) . . ?
C25 C24 P3 113.6(3) . . ?
C23 C24 P3 104.4(3) . . ?
C25 C24 H24A 108.0 . . ?
C23 C24 H24A 108.0 . . ?
P3 C24 H24A 108.0 . . ?
C26 C25 C24 116.5(4) . . ?
C26 C25 P4 102.4(3) . . ?
C24 C25 P4 113.4(3) . . ?
C26 C25 H25A 108.0 . . ?
C24 C25 H25A 108.0 . . ?
P4 C25 H25A 108.0 . . ?
C27 C26 C25 109.2(4) . . ?
C27 C26 H26A 109.8 . . ?
C25 C26 H26A 109.8 . . ?
C27 C26 H26B 109.8 . . ?
C25 C26 H26B 109.8 . . ?
H26A C26 H26B 108.3 . . ?
C26 C27 C28 106.2(4) . . ?
C26 C27 H27A 110.5 . . ?
C28 C27 H27A 110.5 . . ?
C26 C27 H27B 110.5 . . ?
C28 C27 H27B 110.5 . . ?
H27A C27 H27B 108.7 . . ?
C27 C28 P4 106.0(3) . . ?
C27 C28 H28A 110.5 . . ?
P4 C28 H28A 110.5 . . ?
C27 C28 H28B 110.5 . . ?
P4 C28 H28B 110.5 . . ?
H28A C28 H28B 108.7 . . ?
C31 C29 C30 110.3(5) . . ?
C31 C29 C32 108.9(4) . . ?
C30 C29 C32 108.7(4) . . ?
C31 C29 P3 108.1(4) . . ?
C30 C29 P3 109.0(4) . . ?
C32 C29 P3 111.9(4) . . ?
C29 C30 H30A 109.5 . . ?
C29 C30 H30B 109.5 . . ?
H30A C30 H30B 109.5 . . ?
C29 C30 H30C 109.5 . . ?
H30A C30 H30C 109.5 . . ?
H30B C30 H30C 109.5 . . ?
C29 C31 H31A 109.5 . . ?
C29 C31 H31B 109.5 . . ?
H31A C31 H31B 109.5 . . ?
C29 C31 H31C 109.5 . . ?
H31A C31 H31C 109.5 . . ?
H31B C31 H31C 109.5 . . ?
C29 C32 H32A 109.5 . . ?
C29 C32 H32B 109.5 . . ?
H32A C32 H32B 109.5 . . ?
C29 C32 H32C 109.5 . . ?
H32A C32 H32C 109.5 . . ?
H32B C32 H32C 109.5 . . ?
C34 C33 C36 109.6(4) . . ?
C34 C33 C35 109.6(5) . . ?
C36 C33 C35 108.8(5) . . ?
C34 C33 P4 110.2(4) . . ?
C36 C33 P4 107.6(3) . . ?
C35 C33 P4 111.1(4) . . ?
C33 C34 H34A 109.5 . . ?
C33 C34 H34B 109.5 . . ?
H34A C34 H34B 109.5 . . ?
C33 C34 H34C 109.5 . . ?
H34A C34 H34C 109.5 . . ?
H34B C34 H34C 109.5 . . ?
C33 C35 H35A 109.5 . . ?
C33 C35 H35B 109.5 . . ?
H35A C35 H35B 109.5 . . ?
C33 C35 H35C 109.5 . . ?
H35A C35 H35C 109.5 . . ?
H35B C35 H35C 109.5 . . ?
C33 C36 H36A 109.5 . . ?
C33 C36 H36B 109.5 . . ?
H36A C36 H36B 109.5 . . ?
C33 C36 H36C 109.5 . . ?
H36A C36 H36C 109.5 . . ?
H36B C36 H36C 109.5 . . ?
C42 C41 P5 106.9(3) . . ?
C42 C41 H41A 110.3 . . ?
P5 C41 H41A 110.3 . . ?
C42 C41 H41B 110.3 . . ?
P5 C41 H41B 110.3 . . ?
H41A C41 H41B 108.6 . . ?
C43 C42 C41 107.1(4) . . ?
C43 C42 H42A 110.3 . . ?
C41 C42 H42A 110.3 . . ?
C43 C42 H42B 110.3 . . ?
C41 C42 H42B 110.3 . . ?
H42A C42 H42B 108.6 . . ?
C42 C43 C44 109.9(4) . . ?
C42 C43 H43A 109.7 . . ?
C44 C43 H43A 109.7 . . ?
C42 C43 H43B 109.7 . . ?
C44 C43 H43B 109.7 . . ?
H43A C43 H43B 108.2 . . ?
C43 C44 C45 113.3(4) . . ?
C43 C44 P5 105.9(3) . . ?
C45 C44 P5 112.7(3) . . ?
C43 C44 H44A 108.3 . . ?
C45 C44 H44A 108.3 . . ?
P5 C44 H44A 108.3 . . ?
C46 C45 C44 115.9(4) . . ?
C46 C45 P6 103.3(3) . . ?
C44 C45 P6 113.5(3) . . ?
C46 C45 H45A 107.9 . . ?
C44 C45 H45A 107.9 . . ?
P6 C45 H45A 107.9 . . ?
C45 C46 C47 106.7(5) . . ?
C45 C46 H46A 110.4 . . ?
C47 C46 H46A 110.4 . . ?
C45 C46 H46B 110.4 . . ?
C47 C46 H46B 110.4 . . ?
H46A C46 H46B 108.6 . . ?
C46 C47 C48 108.1(4) . . ?
C46 C47 H47A 110.1 . . ?
C48 C47 H47A 110.1 . . ?
C46 C47 H47B 110.1 . . ?
C48 C47 H47B 110.1 . . ?
H47A C47 H47B 108.4 . . ?
C47 C48 P6 105.6(3) . . ?
C47 C48 H48A 110.6 . . ?
P6 C48 H48A 110.6 . . ?
C47 C48 H48B 110.6 . . ?
P6 C48 H48B 110.6 . . ?
H48A C48 H48B 108.7 . . ?
C52 C49 C50 110.9(5) . . ?
C52 C49 C51 107.4(4) . . ?
C50 C49 C51 108.9(5) . . ?
C52 C49 P5 107.7(4) . . ?
C50 C49 P5 109.5(4) . . ?
C51 C49 P5 112.4(4) . . ?
C49 C50 H50A 109.5 . . ?
C49 C50 H50B 109.5 . . ?
H50A C50 H50B 109.5 . . ?
C49 C50 H50C 109.5 . . ?
H50A C50 H50C 109.5 . . ?
H50B C50 H50C 109.5 . . ?
C49 C51 H51A 109.5 . . ?
C49 C51 H51B 109.5 . . ?
H51A C51 H51B 109.5 . . ?
C49 C51 H51C 109.5 . . ?
H51A C51 H51C 109.5 . . ?
H51B C51 H51C 109.5 . . ?
C49 C52 H52A 109.5 . . ?
C49 C52 H52B 109.5 . . ?
H52A C52 H52B 109.5 . . ?
C49 C52 H52C 109.5 . . ?
H52A C52 H52C 109.5 . . ?
H52B C52 H52C 109.5 . . ?
C55 C53 C54 109.8(4) . . ?
C55 C53 C56 110.3(5) . . ?
C54 C53 C56 109.4(5) . . ?
C55 C53 P6 107.4(4) . . ?
C54 C53 P6 110.4(4) . . ?
C56 C53 P6 109.5(4) . . ?
C53 C54 H54A 109.5 . . ?
C53 C54 H54B 109.5 . . ?
H54A C54 H54B 109.5 . . ?
C53 C54 H54C 109.5 . . ?
H54A C54 H54C 109.5 . . ?
H54B C54 H54C 109.5 . . ?
C53 C55 H55A 109.5 . . ?
C53 C55 H55B 109.5 . . ?
H55A C55 H55B 109.5 . . ?
C53 C55 H55C 109.5 . . ?
H55A C55 H55C 109.5 . . ?
H55B C55 H55C 109.5 . . ?
C53 C56 H56A 109.5 . . ?
C53 C56 H56B 109.5 . . ?
H56A C56 H56B 109.5 . . ?
C53 C56 H56C 109.5 . . ?
H56A C56 H56C 109.5 . . ?
H56B C56 H56C 109.5 . . ?
F1' B1 F3 112.8(7) . . ?
F1' B1 F2 132.1(6) . . ?
F3 B1 F2 112.9(4) . . ?
F1' B1 F4' 111.7(4) . . ?
F3 B1 F4' 71.2(6) . . ?
F2 B1 F4' 95.9(7) . . ?
F1' B1 F1 39.9(7) . . ?
F3 B1 F1 109.6(4) . . ?
F2 B1 F1 109.6(4) . . ?
F4' B1 F1 150.8(7) . . ?
F1' B1 F2' 111.5(4) . . ?
F3 B1 F2' 131.1(6) . . ?
F2 B1 F2' 20.8(6) . . ?
F4' B1 F2' 110.0(4) . . ?
F1 B1 F2' 91.6(6) . . ?
F1' B1 F4 68.1(7) . . ?
F3 B1 F4 109.0(4) . . ?
F2 B1 F4 108.9(4) . . ?
F4' B1 F4 49.6(7) . . ?
F1 B1 F4 106.7(3) . . ?
F2' B1 F4 105.9(6) . . ?
F1' B1 F3' 108.8(4) . . ?
F3 B1 F3' 37.3(6) . . ?
F2 B1 F3' 98.9(6) . . ?
F4' B1 F3' 106.8(4) . . ?
F1 B1 F3' 83.7(6) . . ?
F2' B1 F3' 107.9(4) . . ?
F4 B1 F3' 144.3(6) . . ?
F6' B2 F7 149.3(6) . . ?
F6' B2 F5 95.2(6) . . ?
F7 B2 F5 114.5(4) . . ?
F6' B2 F8' 113.4(4) . . ?
F7 B2 F8' 63.2(5) . . ?
F5 B2 F8' 112.6(6) . . ?
F6' B2 F5' 113.2(4) . . ?
F7 B2 F5' 95.8(6) . . ?
F5 B2 F5' 19.0(6) . . ?
F8' B2 F5' 108.1(4) . . ?
F6' B2 F6 48.2(4) . . ?
F7 B2 F6 111.3(4) . . ?
F5 B2 F6 107.9(4) . . ?
F8' B2 F6 137.1(5) . . ?
F5' B2 F6 114.8(5) . . ?
F6' B2 F7' 110.3(4) . . ?
F7 B2 F7' 49.2(5) . . ?
F5 B2 F7' 119.5(5) . . ?
F8' B2 F7' 105.9(3) . . ?
F5' B2 F7' 105.4(3) . . ?
F6 B2 F7' 63.5(4) . . ?
F6' B2 F8 64.6(5) . . ?
F7 B2 F8 110.2(4) . . ?
F5 B2 F8 107.6(4) . . ?
F8' B2 F8 49.8(4) . . ?
F5' B2 F8 119.8(5) . . ?
F6 B2 F8 104.8(4) . . ?
F7' B2 F8 132.9(5) . . ?
Cl2 C90 Cl1 113.8(5) . . ?
Cl2 C90 H90A 108.8 . . ?
Cl1 C90 H90A 108.8 . . ?
Cl2 C90 H90B 108.8 . . ?
Cl1 C90 H90B 108.8 . . ?
H90A C90 H90B 107.7 . . ?
Cl3 C91 Cl4 113.4(5) . . ?
Cl3 C91 H91A 108.9 . . ?
Cl4 C91 H91A 108.9 . . ?
Cl3 C91 H91B 108.9 . . ?
Cl4 C91 H91B 108.9 . . ?
H91A C91 H91B 107.7 . . ?

loop_
_geom_bond_atom_site_label_1
_geom_bond_atom_site_label_2
_geom_bond_distance
_geom_bond_site_symmetry_2
_geom_bond_publ_flag
Rh1 H5 1.30(3) . ?
Rh1 H2 1.669(17) . ?
Rh1 H4 1.670(17) . ?
Rh1 H1 1.82(2) . ?
Rh1 P4 2.2345(11) . ?
Rh1 P3 2.3066(11) . ?
Rh1 Rh3 2.7853(4) . ?
Rh1 Rh2 2.7975(4) . ?
Rh2 H6 1.30(3) . ?
Rh2 H3 1.665(17) . ?
Rh2 H2 1.668(17) . ?
Rh2 H1 1.82(2) . ?
Rh2 P6 2.2323(12) . ?
Rh2 P5 2.3021(12) . ?
Rh2 Rh3 2.7833(4) . ?
Rh3 H7 1.30(3) . ?
Rh3 H3 1.663(17) . ?
Rh3 H4 1.667(17) . ?
Rh3 H1 1.82(2) . ?
Rh3 P2 2.2341(10) . ?
Rh3 P1 2.3138(11) . ?
P1 C1 1.846(4) . ?
P1 C4 1.866(5) . ?
P1 C9 1.874(5) . ?
P2 C8 1.851(4) . ?
P2 C5 1.858(4) . ?
P2 C13 1.870(5) . ?
P3 C21 1.837(5) . ?
P3 C24 1.867(4) . ?
P3 C29 1.869(5) . ?
P4 C28 1.830(5) . ?
P4 C25 1.862(5) . ?
P4 C33 1.875(5) . ?
P5 C41 1.829(5) . ?
P5 C44 1.861(4) . ?
P5 C49 1.868(5) . ?
P6 C48 1.848(5) . ?
P6 C45 1.853(5) . ?
P6 C53 1.867(6) . ?
C1 C2 1.528(7) . ?
C1 H1A 0.9700 . ?
C1 H1B 0.9700 . ?
C2 C3 1.494(8) . ?
C2 H2A 0.9700 . ?
C2 H2B 0.9700 . ?
C3 C4 1.537(6) . ?
C3 H3A 0.9700 . ?
C3 H3B 0.9700 . ?
C4 C5 1.520(7) . ?
C4 H4A 0.9800 . ?
C5 C6 1.545(6) . ?
C5 H5A 0.9800 . ?
C6 C7 1.517(7) . ?
C6 H6A 0.9700 . ?
C6 H6B 0.9700 . ?
C7 C8 1.535(7) . ?
C7 H7A 0.9700 . ?
C7 H7B 0.9700 . ?
C8 H8A 0.9700 . ?
C8 H8B 0.9700 . ?
C9 C10 1.512(7) . ?
C9 C11 1.522(7) . ?
C9 C12 1.538(7) . ?
C10 H10A 0.9600 . ?
C10 H10B 0.9600 . ?
C10 H10C 0.9600 . ?
C11 H11A 0.9600 . ?
C11 H11B 0.9600 . ?
C11 H11C 0.9600 . ?
C12 H12A 0.9600 . ?
C12 H12B 0.9600 . ?
C12 H12C 0.9600 . ?
C13 C16 1.511(7) . ?
C13 C14 1.532(7) . ?
C13 C15 1.549(6) . ?
C14 H14A 0.9600 . ?
C14 H14B 0.9600 . ?
C14 H14C 0.9600 . ?
C15 H15A 0.9600 . ?
C15 H15B 0.9600 . ?
C15 H15C 0.9600 . ?
C16 H16A 0.9600 . ?
C16 H16B 0.9600 . ?
C16 H16C 0.9600 . ?
C21 C22 1.529(6) . ?
C21 H21A 0.9700 . ?
C21 H21B 0.9700 . ?
C22 C23 1.497(7) . ?
C22 H22A 0.9700 . ?
C22 H22B 0.9700 . ?
C23 C24 1.533(6) . ?
C23 H23A 0.9700 . ?
C23 H23B 0.9700 . ?
C24 C25 1.529(6) . ?
C24 H24A 0.9800 . ?
C25 C26 1.525(7) . ?
C25 H25A 0.9800 . ?
C26 C27 1.506(7) . ?
C26 H26A 0.9700 . ?
C26 H26B 0.9700 . ?
C27 C28 1.531(7) . ?
C27 H27A 0.9700 . ?
C27 H27B 0.9700 . ?
C28 H28A 0.9700 . ?
C28 H28B 0.9700 . ?
C29 C31 1.504(7) . ?
C29 C30 1.518(7) . ?
C29 C32 1.541(6) . ?
C30 H30A 0.9600 . ?
C30 H30B 0.9600 . ?
C30 H30C 0.9600 . ?
C31 H31A 0.9600 . ?
C31 H31B 0.9600 . ?
C31 H31C 0.9600 . ?
C32 H32A 0.9600 . ?
C32 H32B 0.9600 . ?
C32 H32C 0.9600 . ?
C33 C34 1.520(8) . ?
C33 C36 1.526(7) . ?
C33 C35 1.555(7) . ?
C34 H34A 0.9600 . ?
C34 H34B 0.9600 . ?
C34 H34C 0.9600 . ?
C35 H35A 0.9600 . ?
C35 H35B 0.9600 . ?
C35 H35C 0.9600 . ?
C36 H36A 0.9600 . ?
C36 H36B 0.9600 . ?
C36 H36C 0.9600 . ?
C41 C42 1.536(7) . ?
C41 H41A 0.9700 . ?
C41 H41B 0.9700 . ?
C42 C43 1.508(7) . ?
C42 H42A 0.9700 . ?
C42 H42B 0.9700 . ?
C43 C44 1.549(7) . ?
C43 H43A 0.9700 . ?
C43 H43B 0.9700 . ?
C44 C45 1.555(7) . ?
C44 H44A 0.9800 . ?
C45 C46 1.515(7) . ?
C45 H45A 0.9800 . ?
C46 C47 1.524(8) . ?
C46 H46A 0.9700 . ?
C46 H46B 0.9700 . ?
C47 C48 1.525(7) . ?
C47 H47A 0.9700 . ?
C47 H47B 0.9700 . ?
C48 H48A 0.9700 . ?
C48 H48B 0.9700 . ?
C49 C52 1.519(7) . ?
C49 C50 1.522(8) . ?
C49 C51 1.544(8) . ?
C50 H50A 0.9600 . ?
C50 H50B 0.9600 . ?
C50 H50C 0.9600 . ?
C51 H51A 0.9600 . ?
C51 H51B 0.9600 . ?
C51 H51C 0.9600 . ?
C52 H52A 0.9600 . ?
C52 H52B 0.9600 . ?
C52 H52C 0.9600 . ?
C53 C55 1.514(7) . ?
C53 C54 1.518(8) . ?
C53 C56 1.525(7) . ?
C54 H54A 0.9600 . ?
C54 H54B 0.9600 . ?
C54 H54C 0.9600 . ?
C55 H55A 0.9600 . ?
C55 H55B 0.9600 . ?
C55 H55C 0.9600 . ?
C56 H56A 0.9600 . ?
C56 H56B 0.9600 . ?
C56 H56C 0.9600 . ?
B1 F1' 1.351(3) . ?
B1 F3 1.353(3) . ?
B1 F2 1.359(3) . ?
B1 F4' 1.363(3) . ?
B1 F1 1.368(3) . ?
B1 F2' 1.369(3) . ?
B1 F4 1.386(3) . ?
B1 F3' 1.391(3) . ?
B2 F6' 1.331(3) . ?
B2 F7 1.336(3) . ?
B2 F5 1.362(3) . ?
B2 F8' 1.365(3) . ?
B2 F5' 1.374(3) . ?
B2 F6 1.379(3) . ?
B2 F7' 1.385(3) . ?
B2 F8 1.389(3) . ?
C90 Cl2 1.658(7) . ?
C90 Cl1 1.743(8) . ?
C90 H90A 0.9700 . ?
C90 H90B 0.9700 . ?
C91 Cl3 1.716(9) . ?
C91 Cl4 1.734(9) . ?
C91 H91A 0.9700 . ?
C91 H91B 0.9700 . ?

loop_
_geom_torsion_atom_site_label_1
_geom_torsion_atom_site_label_2
_geom_torsion_atom_site_label_3
_geom_torsion_atom_site_label_4
_geom_torsion
_geom_torsion_site_symmetry_1
_geom_torsion_site_symmetry_2
_geom_torsion_site_symmetry_3
_geom_torsion_site_symmetry_4
_geom_torsion_publ_flag
H5 Rh1 Rh2 H6 112(5) . . . . ?
H2 Rh1 Rh2 H6 -172(5) . . . . ?
H4 Rh1 Rh2 H6 -59(5) . . . . ?
H1 Rh1 Rh2 H6 13(5) . . . . ?
P4 Rh1 Rh2 H6 -170(4) . . . . ?
P3 Rh1 Rh2 H6 23(4) . . . . ?
Rh3 Rh1 Rh2 H6 -34(4) . . . . ?
H5 Rh1 Rh2 H3 172(3) . . . . ?
H2 Rh1 Rh2 H3 -112(4) . . . . ?
H4 Rh1 Rh2 H3 1(3) . . . . ?
H1 Rh1 Rh2 H3 73(2) . . . . ?
P4 Rh1 Rh2 H3 -110.5(17) . . . . ?
P3 Rh1 Rh2 H3 82.9(17) . . . . ?
Rh3 Rh1 Rh2 H3 25.8(17) . . . . ?
H5 Rh1 Rh2 H2 -76(4) . . . . ?
H4 Rh1 Rh2 H2 114(4) . . . . ?
H1 Rh1 Rh2 H2 -175(4) . . . . ?
P4 Rh1 Rh2 H2 2(3) . . . . ?
P3 Rh1 Rh2 H2 -165(3) . . . . ?
Rh3 Rh1 Rh2 H2 138(3) . . . . ?
H5 Rh1 Rh2 H1 99(3) . . . . ?
H2 Rh1 Rh2 H1 175(4) . . . . ?
H4 Rh1 Rh2 H1 -72(2) . . . . ?
P4 Rh1 Rh2 H1 176.8(17) . . . . ?
P3 Rh1 Rh2 H1 10.2(17) . . . . ?
Rh3 Rh1 Rh2 H1 -46.9(17) . . . . ?
H5 Rh1 Rh2 P6 -100(3) . . . . ?
H2 Rh1 Rh2 P6 -24(3) . . . . ?
H4 Rh1 Rh2 P6 89.8(16) . . . . ?
H1 Rh1 Rh2 P6 161.3(17) . . . . ?
P4 Rh1 Rh2 P6 -21.87(7) . . . . ?
P3 Rh1 Rh2 P6 171.46(8) . . . . ?
Rh3 Rh1 Rh2 P6 114.40(6) . . . . ?
H5 Rh1 Rh2 P5 -3(3) . . . . ?
H2 Rh1 Rh2 P5 73(3) . . . . ?
H4 Rh1 Rh2 P5 -173.3(16) . . . . ?
H1 Rh1 Rh2 P5 -101.8(17) . . . . ?
P4 Rh1 Rh2 P5 75.05(6) . . . . ?
P3 Rh1 Rh2 P5 -91.63(7) . . . . ?
Rh3 Rh1 Rh2 P5 -148.69(4) . . . . ?
H5 Rh1 Rh2 Rh3 146(3) . . . . ?
H2 Rh1 Rh2 Rh3 -138(3) . . . . ?
H4 Rh1 Rh2 Rh3 -24.6(16) . . . . ?
H1 Rh1 Rh2 Rh3 46.9(17) . . . . ?
P4 Rh1 Rh2 Rh3 -136.27(4) . . . . ?
P3 Rh1 Rh2 Rh3 57.06(6) . . . . ?
H6 Rh2 Rh3 H7 102(5) . . . . ?
H3 Rh2 Rh3 H7 173(6) . . . . ?
H2 Rh2 Rh3 H7 -80(4) . . . . ?
H1 Rh2 Rh3 H7 -12(4) . . . . ?
P6 Rh2 Rh3 H7 167(4) . . . . ?
P5 Rh2 Rh3 H7 5(4) . . . . ?
Rh1 Rh2 Rh3 H7 -59(4) . . . . ?
H6 Rh2 Rh3 H3 -71(5) . . . . ?
H2 Rh2 Rh3 H3 107(4) . . . . ?
H1 Rh2 Rh3 H3 174(4) . . . . ?
P6 Rh2 Rh3 H3 -6(4) . . . . ?
P5 Rh2 Rh3 H3 -168(4) . . . . ?
Rh1 Rh2 Rh3 H3 128(4) . . . . ?
H6 Rh2 Rh3 H4 -174(3) . . . . ?
H3 Rh2 Rh3 H4 -103(4) . . . . ?
H2 Rh2 Rh3 H4 3(2) . . . . ?
H1 Rh2 Rh3 H4 71(2) . . . . ?
P6 Rh2 Rh3 H4 -109.3(16) . . . . ?
P5 Rh2 Rh3 H4 88.5(16) . . . . ?
Rh1 Rh2 Rh3 H4 24.7(16) . . . . ?
H6 Rh2 Rh3 H1 114(3) . . . . ?
H3 Rh2 Rh3 H1 -174(4) . . . . ?
H2 Rh2 Rh3 H1 -68(2) . . . . ?
P6 Rh2 Rh3 H1 179.5(17) . . . . ?
P5 Rh2 Rh3 H1 17.3(17) . . . . ?
Rh1 Rh2 Rh3 H1 -46.5(17) . . . . ?
H6 Rh2 Rh3 P2 -82(3) . . . . ?
H3 Rh2 Rh3 P2 -11(4) . . . . ?
H2 Rh2 Rh3 P2 95.4(15) . . . . ?
H1 Rh2 Rh3 P2 163.3(17) . . . . ?
P6 Rh2 Rh3 P2 -17.23(7) . . . . ?
P5 Rh2 Rh3 P2 -179.44(7) . . . . ?
Rh1 Rh2 Rh3 P2 116.74(5) . . . . ?
H6 Rh2 Rh3 P1 14(3) . . . . ?
H3 Rh2 Rh3 P1 85(4) . . . . ?
H2 Rh2 Rh3 P1 -168.7(15) . . . . ?
H1 Rh2 Rh3 P1 -100.8(17) . . . . ?
P6 Rh2 Rh3 P1 78.71(5) . . . . ?
P5 Rh2 Rh3 P1 -83.51(7) . . . . ?
Rh1 Rh2 Rh3 P1 -147.32(3) . . . . ?
H6 Rh2 Rh3 Rh1 161(3) . . . . ?
H3 Rh2 Rh3 Rh1 -128(4) . . . . ?
H2 Rh2 Rh3 Rh1 -21.4(15) . . . . ?
H1 Rh2 Rh3 Rh1 46.5(17) . . . . ?
P6 Rh2 Rh3 Rh1 -133.97(5) . . . . ?
P5 Rh2 Rh3 Rh1 63.82(6) . . . . ?
H5 Rh1 Rh3 H7 93(4) . . . . ?
H2 Rh1 Rh3 H7 170(3) . . . . ?
H4 Rh1 Rh3 H7 -80(4) . . . . ?
H1 Rh1 Rh3 H7 102(3) . . . . ?
P4 Rh1 Rh3 H7 -99(3) . . . . ?
P3 Rh1 Rh3 H7 -4(3) . . . . ?
Rh2 Rh1 Rh3 H7 149(3) . . . . ?
H5 Rh1 Rh3 H3 -82(4) . . . . ?
H2 Rh1 Rh3 H3 -4(2) . . . . ?
H4 Rh1 Rh3 H3 105(4) . . . . ?
H1 Rh1 Rh3 H3 -72(2) . . . . ?
P4 Rh1 Rh3 H3 87.0(17) . . . . ?
P3 Rh1 Rh3 H3 -178.3(17) . . . . ?
Rh2 Rh1 Rh3 H3 -25.8(17) . . . . ?
H5 Rh1 Rh3 H4 173(5) . . . . ?
H2 Rh1 Rh3 H4 -110(4) . . . . ?
H1 Rh1 Rh3 H4 -178(4) . . . . ?
P4 Rh1 Rh3 H4 -18(4) . . . . ?
P3 Rh1 Rh3 H4 76(4) . . . . ?
Rh2 Rh1 Rh3 H4 -131(4) . . . . ?
H5 Rh1 Rh3 H1 -9(4) . . . . ?
H2 Rh1 Rh3 H1 68(2) . . . . ?
H4 Rh1 Rh3 H1 178(4) . . . . ?
P4 Rh1 Rh3 H1 159.5(17) . . . . ?
P3 Rh1 Rh3 H1 -105.8(17) . . . . ?
Rh2 Rh1 Rh3 H1 46.7(17) . . . . ?
H5 Rh1 Rh3 P2 174(4) . . . . ?
H2 Rh1 Rh3 P2 -108.5(15) . . . . ?
H4 Rh1 Rh3 P2 1(4) . . . . ?
H1 Rh1 Rh3 P2 -176.6(17) . . . . ?
P4 Rh1 Rh3 P2 -17.07(7) . . . . ?
P3 Rh1 Rh3 P2 77.65(5) . . . . ?
Rh2 Rh1 Rh3 P2 -129.92(4) . . . . ?
H5 Rh1 Rh3 P1 10(4) . . . . ?
H2 Rh1 Rh3 P1 87.0(15) . . . . ?
H4 Rh1 Rh3 P1 -163(4) . . . . ?
H1 Rh1 Rh3 P1 19.0(17) . . . . ?
P4 Rh1 Rh3 P1 178.46(7) . . . . ?
P3 Rh1 Rh3 P1 -86.81(6) . . . . ?
Rh2 Rh1 Rh3 P1 65.62(5) . . . . ?
H5 Rh1 Rh3 Rh2 -56(4) . . . . ?
H2 Rh1 Rh3 Rh2 21.4(15) . . . . ?
H4 Rh1 Rh3 Rh2 131(4) . . . . ?
H1 Rh1 Rh3 Rh2 -46.7(17) . . . . ?
P4 Rh1 Rh3 Rh2 112.84(6) . . . . ?
P3 Rh1 Rh3 Rh2 -152.43(4) . . . . ?
H7 Rh3 P1 C1 -172(3) . . . . ?
H3 Rh3 P1 C1 3.9(10) . . . . ?
H4 Rh3 P1 C1 -154(5) . . . . ?
H1 Rh3 P1 C1 -70.7(10) . . . . ?
P2 Rh3 P1 C1 108.8(2) . . . . ?
Rh2 Rh3 P1 C1 -29.5(2) . . . . ?
Rh1 Rh3 P1 C1 -83.3(2) . . . . ?
H7 Rh3 P1 C4 80(3) . . . . ?
H3 Rh3 P1 C4 -105.0(10) . . . . ?
H4 Rh3 P1 C4 97(5) . . . . ?
H1 Rh3 P1 C4 -179.5(10) . . . . ?
P2 Rh3 P1 C4 -0.05(16) . . . . ?
Rh2 Rh3 P1 C4 -138.32(16) . . . . ?
Rh1 Rh3 P1 C4 167.91(16) . . . . ?
H7 Rh3 P1 C9 -43(3) . . . . ?
H3 Rh3 P1 C9 132.6(10) . . . . ?
H4 Rh3 P1 C9 -25(5) . . . . ?
H1 Rh3 P1 C9 58.0(10) . . . . ?
P2 Rh3 P1 C9 -122.52(18) . . . . ?
Rh2 Rh3 P1 C9 99.20(18) . . . . ?
Rh1 Rh3 P1 C9 45.43(19) . . . . ?
H7 Rh3 P2 C8 38(2) . . . . ?
H3 Rh3 P2 C8 -146(2) . . . . ?
H4 Rh3 P2 C8 -52(2) . . . . ?
H1 Rh3 P2 C8 -64(5) . . . . ?
P1 Rh3 P2 C8 118.48(19) . . . . ?
Rh2 Rh3 P2 C8 -139.64(18) . . . . ?
Rh1 Rh3 P2 C8 -52.54(19) . . . . ?
H7 Rh3 P2 C5 -71(2) . . . . ?
H3 Rh3 P2 C5 105(2) . . . . ?
H4 Rh3 P2 C5 -161(2) . . . . ?
H1 Rh3 P2 C5 -173(5) . . . . ?
P1 Rh3 P2 C5 9.53(16) . . . . ?
Rh2 Rh3 P2 C5 111.41(16) . . . . ?
Rh1 Rh3 P2 C5 -161.48(15) . . . . ?
H7 Rh3 P2 C13 163(2) . . . . ?
H3 Rh3 P2 C13 -21(2) . . . . ?
H4 Rh3 P2 C13 73(2) . . . . ?
H1 Rh3 P2 C13 61(5) . . . . ?
P1 Rh3 P2 C13 -116.35(18) . . . . ?
Rh2 Rh3 P2 C13 -14.47(19) . . . . ?
Rh1 Rh3 P2 C13 72.64(18) . . . . ?
H5 Rh1 P3 C21 -175(2) . . . . ?
H2 Rh1 P3 C21 -169(6) . . . . ?
H4 Rh1 P3 C21 -5.1(10) . . . . ?
H1 Rh1 P3 C21 -78.0(11) . . . . ?
P4 Rh1 P3 C21 105.85(19) . . . . ?
Rh3 Rh1 P3 C21 -37.41(19) . . . . ?
Rh2 Rh1 P3 C21 -84.8(2) . . . . ?
H5 Rh1 P3 C24 77(2) . . . . ?
H2 Rh1 P3 C24 84(6) . . . . ?
H4 Rh1 P3 C24 -112.5(10) . . . . ?
H1 Rh1 P3 C24 174.6(11) . . . . ?
P4 Rh1 P3 C24 -1.62(16) . . . . ?
Rh3 Rh1 P3 C24 -144.89(16) . . . . ?
Rh2 Rh1 P3 C24 167.75(15) . . . . ?
H5 Rh1 P3 C29 -46(2) . . . . ?
H2 Rh1 P3 C29 -40(6) . . . . ?
H4 Rh1 P3 C29 124.3(10) . . . . ?
H1 Rh1 P3 C29 51.4(11) . . . . ?
P4 Rh1 P3 C29 -124.76(18) . . . . ?
Rh3 Rh1 P3 C29 91.98(18) . . . . ?
Rh2 Rh1 P3 C29 44.6(2) . . . . ?
H5 Rh1 P4 C28 32(3) . . . . ?
H2 Rh1 P4 C28 -51.8(18) . . . . ?
H4 Rh1 P4 C28 -151(2) . . . . ?
H1 Rh1 P4 C28 -44(6) . . . . ?
P3 Rh1 P4 C28 119.9(2) . . . . ?
Rh3 Rh1 P4 C28 -140.5(2) . . . . ?
Rh2 Rh1 P4 C28 -52.8(2) . . . . ?
H5 Rh1 P4 C25 -77(3) . . . . ?
H2 Rh1 P4 C25 -160.5(17) . . . . ?
H4 Rh1 P4 C25 100(2) . . . . ?
H1 Rh1 P4 C25 -153(6) . . . . ?
P3 Rh1 P4 C25 11.23(17) . . . . ?
Rh3 Rh1 P4 C25 110.74(17) . . . . ?
Rh2 Rh1 P4 C25 -161.54(16) . . . . ?
H5 Rh1 P4 C33 158(3) . . . . ?
H2 Rh1 P4 C33 74.1(17) . . . . ?
H4 Rh1 P4 C33 -25(2) . . . . ?
H1 Rh1 P4 C33 82(6) . . . . ?
P3 Rh1 P4 C33 -114.19(19) . . . . ?
Rh3 Rh1 P4 C33 -14.7(2) . . . . ?
Rh2 Rh1 P4 C33 73.04(19) . . . . ?
H6 Rh2 P5 C41 169(3) . . . . ?
H3 Rh2 P5 C41 -169(8) . . . . ?
H2 Rh2 P5 C41 -11.6(11) . . . . ?
H1 Rh2 P5 C41 -83.9(10) . . . . ?
P6 Rh2 P5 C41 98.6(2) . . . . ?
Rh3 Rh2 P5 C41 -95.4(2) . . . . ?
Rh1 Rh2 P5 C41 -43.1(2) . . . . ?
H6 Rh2 P5 C44 61(3) . . . . ?
H3 Rh2 P5 C44 83(8) . . . . ?
H2 Rh2 P5 C44 -119.8(10) . . . . ?
H1 Rh2 P5 C44 167.9(10) . . . . ?
P6 Rh2 P5 C44 -9.61(17) . . . . ?
Rh3 Rh2 P5 C44 156.41(16) . . . . ?
Rh1 Rh2 P5 C44 -151.25(16) . . . . ?
H6 Rh2 P5 C49 -60(3) . . . . ?
H3 Rh2 P5 C49 -37(8) . . . . ?
H2 Rh2 P5 C49 119.6(11) . . . . ?
H1 Rh2 P5 C49 47.4(10) . . . . ?
P6 Rh2 P5 C49 -130.18(19) . . . . ?
Rh3 Rh2 P5 C49 35.8(2) . . . . ?
Rh1 Rh2 P5 C49 88.18(19) . . . . ?
H6 Rh2 P6 C48 30(3) . . . . ?
H3 Rh2 P6 C48 -47(2) . . . . ?
H2 Rh2 P6 C48 -144.6(18) . . . . ?
H1 Rh2 P6 C48 -42(6) . . . . ?
P5 Rh2 P6 C48 126.5(2) . . . . ?
Rh3 Rh2 P6 C48 -43.4(2) . . . . ?
Rh1 Rh2 P6 C48 -131.0(2) . . . . ?
H6 Rh2 P6 C45 -76(3) . . . . ?
H3 Rh2 P6 C45 -153(2) . . . . ?
H2 Rh2 P6 C45 108.7(18) . . . . ?
H1 Rh2 P6 C45 -149(6) . . . . ?
P5 Rh2 P6 C45 19.81(17) . . . . ?
Rh3 Rh2 P6 C45 -150.17(17) . . . . ?
Rh1 Rh2 P6 C45 122.24(17) . . . . ?
H6 Rh2 P6 C53 156(3) . . . . ?
H3 Rh2 P6 C53 79(2) . . . . ?
H2 Rh2 P6 C53 -18.5(18) . . . . ?
H1 Rh2 P6 C53 84(6) . . . . ?
P5 Rh2 P6 C53 -107.37(19) . . . . ?
Rh3 Rh2 P6 C53 82.65(19) . . . . ?
Rh1 Rh2 P6 C53 -4.9(2) . . . . ?
H7 Rh3 H1 Rh1 -85(3) . . . . ?
H3 Rh3 H1 Rh1 99(3) . . . . ?
H4 Rh3 H1 Rh1 1(2) . . . . ?
P2 Rh3 H1 Rh1 14(6) . . . . ?
P1 Rh3 H1 Rh1 -168.7(11) . . . . ?
Rh2 Rh3 H1 Rh1 102(3) . . . . ?
H7 Rh3 H1 Rh2 172(3) . . . . ?
H3 Rh3 H1 Rh2 -3(2) . . . . ?
H4 Rh3 H1 Rh2 -101(3) . . . . ?
P2 Rh3 H1 Rh2 -88(3) . . . . ?
P1 Rh3 H1 Rh2 89.1(16) . . . . ?
Rh1 Rh3 H1 Rh2 -102(3) . . . . ?
H5 Rh1 H1 Rh3 174(3) . . . . ?
H2 Rh1 H1 Rh3 -105(3) . . . . ?
H4 Rh1 H1 Rh3 -1(2) . . . . ?
P4 Rh1 H1 Rh3 -113(4) . . . . ?
P3 Rh1 H1 Rh3 84.1(16) . . . . ?
Rh2 Rh1 H1 Rh3 -102(3) . . . . ?
H5 Rh1 H1 Rh2 -85(3) . . . . ?
H2 Rh1 H1 Rh2 -3(2) . . . . ?
H4 Rh1 H1 Rh2 100(3) . . . . ?
P4 Rh1 H1 Rh2 -11(7) . . . . ?
P3 Rh1 H1 Rh2 -174.2(10) . . . . ?
Rh3 Rh1 H1 Rh2 102(3) . . . . ?
H6 Rh2 H1 Rh3 -71(3) . . . . ?
H3 Rh2 H1 Rh3 3(2) . . . . ?
H2 Rh2 H1 Rh3 105(3) . . . . ?
P6 Rh2 H1 Rh3 -2(7) . . . . ?
P5 Rh2 H1 Rh3 -169.9(10) . . . . ?
Rh1 Rh2 H1 Rh3 102(3) . . . . ?
H6 Rh2 H1 Rh1 -172(3) . . . . ?
H3 Rh2 H1 Rh1 -99(3) . . . . ?
H2 Rh2 H1 Rh1 3(2) . . . . ?
P6 Rh2 H1 Rh1 -104(4) . . . . ?
P5 Rh2 H1 Rh1 88.3(16) . . . . ?
Rh3 Rh2 H1 Rh1 -102(3) . . . . ?
H6 Rh2 H2 Rh1 64(33) . . . . ?
H3 Rh2 H2 Rh1 67(3) . . . . ?
H1 Rh2 H2 Rh1 -3(2) . . . . ?
P6 Rh2 H2 Rh1 165(2) . . . . ?
P5 Rh2 H2 Rh1 -110(3) . . . . ?
Rh3 Rh2 H2 Rh1 35(3) . . . . ?
H5 Rh1 H2 Rh2 103(4) . . . . ?
H4 Rh1 H2 Rh2 -67(3) . . . . ?
H1 Rh1 H2 Rh2 3(2) . . . . ?
P4 Rh1 H2 Rh2 -179(3) . . . . ?
P3 Rh1 H2 Rh2 97(6) . . . . ?
Rh3 Rh1 H2 Rh2 -35(3) . . . . ?
H7 Rh3 H3 Rh2 -48(31) . . . . ?
H4 Rh3 H3 Rh2 76(3) . . . . ?
H1 Rh3 H3 Rh2 4(3) . . . . ?
P2 Rh3 H3 Rh2 172(3) . . . . ?
P1 Rh3 H3 Rh2 -101(3) . . . . ?
Rh1 Rh3 H3 Rh2 44(3) . . . . ?
H6 Rh2 H3 Rh3 106(4) . . . . ?
H2 Rh2 H3 Rh3 -74(4) . . . . ?
H1 Rh2 H3 Rh3 -4(3) . . . . ?
P6 Rh2 H3 Rh3 175(3) . . . . ?
P5 Rh2 H3 Rh3 83(9) . . . . ?
Rh1 Rh2 H3 Rh3 -43(3) . . . . ?
H7 Rh3 H4 Rh1 102(4) . . . . ?
H3 Rh3 H4 Rh1 -73(3) . . . . ?
H1 Rh3 H4 Rh1 -1(3) . . . . ?
P2 Rh3 H4 Rh1 -179(3) . . . . ?
P1 Rh3 H4 Rh1 85(6) . . . . ?
Rh2 Rh3 H4 Rh1 -41(3) . . . . ?
H5 Rh1 H4 Rh3 -28(20) . . . . ?
H2 Rh1 H4 Rh3 71(3) . . . . ?
H1 Rh1 H4 Rh3 1(3) . . . . ?
P4 Rh1 H4 Rh3 168(2) . . . . ?
P3 Rh1 H4 Rh3 -107(3) . . . . ?
Rh2 Rh1 H4 Rh3 41(3) . . . . ?
C4 P1 C1 C2 -13.0(4) . . . . ?
C9 P1 C1 C2 95.4(4) . . . . ?
Rh3 P1 C1 C2 -130.4(3) . . . . ?
P1 C1 C2 C3 34.7(5) . . . . ?
C1 C2 C3 C4 -46.1(6) . . . . ?
C2 C3 C4 C5 158.3(4) . . . . ?
C2 C3 C4 P1 34.1(5) . . . . ?
C1 P1 C4 C5 -135.9(4) . . . . ?
C9 P1 C4 C5 117.0(4) . . . . ?
Rh3 P1 C4 C5 -11.7(4) . . . . ?
C1 P1 C4 C3 -11.2(4) . . . . ?
C9 P1 C4 C3 -118.3(4) . . . . ?
Rh3 P1 C4 C3 113.1(3) . . . . ?
C3 C4 C5 C6 141.7(4) . . . . ?
P1 C4 C5 C6 -99.5(4) . . . . ?
C3 C4 C5 P2 -99.2(4) . . . . ?
P1 C4 C5 P2 19.6(5) . . . . ?
C8 P2 C5 C4 -142.9(4) . . . . ?
C13 P2 C5 C4 109.0(4) . . . . ?
Rh3 P2 C5 C4 -19.8(4) . . . . ?
C8 P2 C5 C6 -17.1(4) . . . . ?
C13 P2 C5 C6 -125.2(3) . . . . ?
Rh3 P2 C5 C6 106.0(3) . . . . ?
C4 C5 C6 C7 166.7(4) . . . . ?
P2 C5 C6 C7 41.4(4) . . . . ?
C5 C6 C7 C8 -51.5(5) . . . . ?
C6 C7 C8 P2 35.8(5) . . . . ?
C5 P2 C8 C7 -10.4(4) . . . . ?
C13 P2 C8 C7 101.4(4) . . . . ?
Rh3 P2 C8 C7 -128.8(3) . . . . ?
C1 P1 C9 C10 -166.5(3) . . . . ?
C4 P1 C9 C10 -66.6(4) . . . . ?
Rh3 P1 C9 C10 58.1(4) . . . . ?
C1 P1 C9 C11 73.1(4) . . . . ?
C4 P1 C9 C11 173.0(3) . . . . ?
Rh3 P1 C9 C11 -62.3(4) . . . . ?
C1 P1 C9 C12 -45.8(4) . . . . ?
C4 P1 C9 C12 54.1(4) . . . . ?
Rh3 P1 C9 C12 178.8(3) . . . . ?
C8 P2 C13 C16 70.7(4) . . . . ?
C5 P2 C13 C16 171.7(3) . . . . ?
Rh3 P2 C13 C16 -61.0(4) . . . . ?
C8 P2 C13 C14 -168.7(3) . . . . ?
C5 P2 C13 C14 -67.6(4) . . . . ?
Rh3 P2 C13 C14 59.6(4) . . . . ?
C8 P2 C13 C15 -49.4(4) . . . . ?
C5 P2 C13 C15 51.6(4) . . . . ?
Rh3 P2 C13 C15 178.9(3) . . . . ?
C24 P3 C21 C22 -17.3(4) . . . . ?
C29 P3 C21 C22 91.2(4) . . . . ?
Rh1 P3 C21 C22 -134.3(3) . . . . ?
P3 C21 C22 C23 37.6(5) . . . . ?
C21 C22 C23 C24 -45.7(6) . . . . ?
C22 C23 C24 C25 156.0(4) . . . . ?
C22 C23 C24 P3 31.2(5) . . . . ?
C21 P3 C24 C25 -132.5(4) . . . . ?
C29 P3 C24 C25 118.9(3) . . . . ?
Rh1 P3 C24 C25 -10.5(4) . . . . ?
C21 P3 C24 C23 -7.1(4) . . . . ?
C29 P3 C24 C23 -115.7(3) . . . . ?
Rh1 P3 C24 C23 114.9(3) . . . . ?
C23 C24 C25 C26 141.0(4) . . . . ?
P3 C24 C25 C26 -99.1(4) . . . . ?
C23 C24 C25 P4 -100.4(4) . . . . ?
P3 C24 C25 P4 19.4(4) . . . . ?
C28 P4 C25 C26 -16.3(4) . . . . ?
C33 P4 C25 C26 -125.2(3) . . . . ?
Rh1 P4 C25 C26 105.4(3) . . . . ?
C28 P4 C25 C24 -142.6(4) . . . . ?
C33 P4 C25 C24 108.5(4) . . . . ?
Rh1 P4 C25 C24 -21.0(4) . . . . ?
C24 C25 C26 C27 164.5(4) . . . . ?
P4 C25 C26 C27 40.1(5) . . . . ?
C25 C26 C27 C28 -50.1(5) . . . . ?
C26 C27 C28 P4 34.5(5) . . . . ?
C25 P4 C28 C27 -10.2(4) . . . . ?
C33 P4 C28 C27 100.5(4) . . . . ?
Rh1 P4 C28 C27 -128.9(3) . . . . ?
C21 P3 C29 C31 73.7(4) . . . . ?
C24 P3 C29 C31 173.6(3) . . . . ?
Rh1 P3 C29 C31 -60.8(4) . . . . ?
C21 P3 C29 C30 -166.4(3) . . . . ?
C24 P3 C29 C30 -66.5(4) . . . . ?
Rh1 P3 C29 C30 59.1(4) . . . . ?
C21 P3 C29 C32 -46.2(4) . . . . ?
C24 P3 C29 C32 53.7(4) . . . . ?
Rh1 P3 C29 C32 179.4(3) . . . . ?
C28 P4 C33 C34 -167.2(3) . . . . ?
C25 P4 C33 C34 -65.9(4) . . . . ?
Rh1 P4 C33 C34 61.9(4) . . . . ?
C28 P4 C33 C36 73.4(4) . . . . ?
C25 P4 C33 C36 174.7(3) . . . . ?
Rh1 P4 C33 C36 -57.6(4) . . . . ?
C28 P4 C33 C35 -45.6(4) . . . . ?
C25 P4 C33 C35 55.7(4) . . . . ?
Rh1 P4 C33 C35 -176.6(3) . . . . ?
C44 P5 C41 C42 -18.7(4) . . . . ?
C49 P5 C41 C42 89.2(4) . . . . ?
Rh2 P5 C41 C42 -136.0(3) . . . . ?
P5 C41 C42 C43 37.5(5) . . . . ?
C41 C42 C43 C44 -42.7(6) . . . . ?
C42 C43 C44 C45 151.7(4) . . . . ?
C42 C43 C44 P5 27.7(5) . . . . ?
C41 P5 C44 C43 -4.6(4) . . . . ?
C49 P5 C44 C43 -114.0(4) . . . . ?
Rh2 P5 C44 C43 119.6(3) . . . . ?
C41 P5 C44 C45 -128.9(4) . . . . ?
C49 P5 C44 C45 121.7(4) . . . . ?
Rh2 P5 C44 C45 -4.8(4) . . . . ?
C43 C44 C45 C46 141.2(4) . . . . ?
P5 C44 C45 C46 -98.6(4) . . . . ?
C43 C44 C45 P6 -99.5(4) . . . . ?
P5 C44 C45 P6 20.7(4) . . . . ?
C48 P6 C45 C46 -23.4(4) . . . . ?
C53 P6 C45 C46 -131.3(4) . . . . ?
Rh2 P6 C45 C46 97.6(3) . . . . ?
C48 P6 C45 C44 -149.7(4) . . . . ?
C53 P6 C45 C44 102.4(4) . . . . ?
Rh2 P6 C45 C44 -28.7(4) . . . . ?
C44 C45 C46 C47 169.0(4) . . . . ?
P6 C45 C46 C47 44.2(4) . . . . ?
C45 C46 C47 C48 -49.6(6) . . . . ?
C46 C47 C48 P6 29.7(5) . . . . ?
C45 P6 C48 C47 -3.3(4) . . . . ?
C53 P6 C48 C47 108.7(4) . . . . ?
Rh2 P6 C48 C47 -119.4(3) . . . . ?
C41 P5 C49 C52 75.7(4) . . . . ?
C44 P5 C49 C52 175.4(4) . . . . ?
Rh2 P5 C49 C52 -61.2(4) . . . . ?
C41 P5 C49 C50 -163.6(4) . . . . ?
C44 P5 C49 C50 -63.9(4) . . . . ?
Rh2 P5 C49 C50 59.6(4) . . . . ?
C41 P5 C49 C51 -42.5(4) . . . . ?
C44 P5 C49 C51 57.2(4) . . . . ?
Rh2 P5 C49 C51 -179.3(3) . . . . ?
C48 P6 C53 C55 66.3(4) . . . . ?
C45 P6 C53 C55 167.0(3) . . . . ?
Rh2 P6 C53 C55 -65.3(4) . . . . ?
C48 P6 C53 C54 -173.9(3) . . . . ?
C45 P6 C53 C54 -73.2(4) . . . . ?
Rh2 P6 C53 C54 54.4(4) . . . . ?
C48 P6 C53 C56 -53.4(4) . . . . ?
C45 P6 C53 C56 47.2(5) . . . . ?
Rh2 P6 C53 C56 174.9(4) . . . . ?
